data_7107941
loop_
_publ_author_name
'Xiao-Jing Yang'
'Song-Song Bao'
'Tao Zheng'
'Li-Min Zheng'

_publ_section_title
;
 An enantioenriched vanadium phosphonate generated via asymmetric chiral
 amplification of crystallization from achiral sources showing a
 single-crystal-to-single-crystal dehydration process
;
_journal_name_full Chem.Commun.
_journal_page_first 6565
_journal_paper_doi 10.1039/c2cc32214e
_journal_volume 48
_journal_year 2012
_chemical_formula_sum 'C14 H16 O17 P2 V3'
_chemical_formula_weight 671.03
_chemical_name_systematic
;
?
;
_space_group_IT_number 14
_symmetry_cell_setting monoclinic
_symmetry_space_group_name_Hall '-P 2ybc'
_symmetry_space_group_name_H-M 'P 1 21/c 1'
_atom_sites_solution_hydrogens geom
_atom_sites_solution_primary direct
_atom_sites_solution_secondary difmap
_audit_creation_method SHELXL-97
_cell_angle_alpha 90.00
_cell_angle_beta 96.109(6)
_cell_angle_gamma 90.00
_cell_formula_units_Z 2
_cell_length_a 14.478(4)
_cell_length_b 9.033(2)
_cell_length_c 9.404(2)
_cell_measurement_reflns_used 756
_cell_measurement_temperature 296(2)
_cell_measurement_theta_max 21.07
_cell_measurement_theta_min 2.66
_cell_volume 1222.9(5)
_computing_cell_refinement 'Bruker SMART'
_computing_data_collection 'Bruker SMART'
_computing_data_reduction 'Bruker SAINT'
_computing_molecular_graphics 'Bruker SHELXTL'
_computing_publication_material 'Bruker SHELXTL'
_computing_structure_refinement 'SHELXL-97 (Sheldrick, 1997)'
_computing_structure_solution 'SHELXS-97 (Sheldrick, 1990)'
_diffrn_ambient_temperature 296(2)
_diffrn_measured_fraction_theta_full 0.993
_diffrn_measured_fraction_theta_max 0.993
_diffrn_measurement_device_type 'CCD area detector'
_diffrn_measurement_method 'phi and omega scans'
_diffrn_radiation_monochromator graphite
_diffrn_radiation_source 'fine-focus sealed tube'
_diffrn_radiation_type MoK\a
_diffrn_radiation_wavelength 0.71073
_diffrn_reflns_av_R_equivalents 0.0813
_diffrn_reflns_av_sigmaI/netI 0.0920
_diffrn_reflns_limit_h_max 17
_diffrn_reflns_limit_h_min -17
_diffrn_reflns_limit_k_max 10
_diffrn_reflns_limit_k_min -8
_diffrn_reflns_limit_l_max 10
_diffrn_reflns_limit_l_min -11
_diffrn_reflns_number 6647
_diffrn_reflns_theta_full 25.00
_diffrn_reflns_theta_max 25.00
_diffrn_reflns_theta_min 2.66
_exptl_absorpt_coefficient_mu 1.332
_exptl_absorpt_correction_T_max 0.875
_exptl_absorpt_correction_T_min 0.664
_exptl_absorpt_correction_type multi-scan
_exptl_absorpt_process_details 'SADABS, Bruker(2000)'
_exptl_crystal_colour blue
_exptl_crystal_density_diffrn 1.822
_exptl_crystal_density_meas 1.822
_exptl_crystal_density_method 'not measured'
_exptl_crystal_description sheet
_exptl_crystal_F_000 670
_exptl_crystal_size_max 0.3
_exptl_crystal_size_mid 0.2
_exptl_crystal_size_min 0.1
_refine_diff_density_max 0.985
_refine_diff_density_min -0.939
_refine_diff_density_rms 0.108
_refine_ls_extinction_method none
_refine_ls_goodness_of_fit_ref 0.992
_refine_ls_hydrogen_treatment constr
_refine_ls_matrix_type full
_refine_ls_number_parameters 190
_refine_ls_number_reflns 2137
_refine_ls_number_restraints 24
_refine_ls_restrained_S_all 1.011
_refine_ls_R_factor_all 0.1073
_refine_ls_R_factor_gt 0.0640
_refine_ls_shift/su_max 0.004
_refine_ls_shift/su_mean 0.000
_refine_ls_structure_factor_coef Fsqd
_refine_ls_weighting_details 'calc w=1/[\s^2^(Fo^2^)+(0.0949P)^2^+0.0000P] where P=(Fo^2^+2Fc^2^)/3'
_refine_ls_weighting_scheme calc
_refine_ls_wR_factor_gt 0.1531
_refine_ls_wR_factor_ref 0.1720
_reflns_number_gt 1394
_reflns_number_total 2137
_reflns_threshold_expression >2sigma(I)
_cod_data_source_file c2cc32214e.txt
_cod_data_source_block mo_20111010c_0m
_cod_original_sg_symbol_Hall '-p 2ybc'
_cod_original_sg_symbol_H-M P21/c
_cod_database_code 7107941

loop_
_symmetry_equiv_pos_as_xyz
'x, y, z'
'-x, y+1/2, -z+1/2'
'-x, -y, -z'
'x, -y-1/2, z-1/2'

loop_
_atom_site_label
_atom_site_type_symbol
_atom_site_fract_x
_atom_site_fract_y
_atom_site_fract_z
_atom_site_U_iso_or_equiv
_atom_site_adp_type
_atom_site_occupancy
_atom_site_symmetry_multiplicity
_atom_site_calc_flag
_atom_site_refinement_flags
V1 V 0.24861(9) 1.10295(12) 0.35570(12) 0.0271(4) Uani 0.85 1 d PDU
O6 O 0.1397(3) 1.0855(6) 0.3419(6) 0.0455(12) Uani 0.85 1 d PDU
V1' V 0.3147(6) 1.1058(8) 0.3671(7) 0.0325(9) Uani 0.15 1 d PDU
O7 O 0.4296(12) 1.105(3) 0.388(3) 0.027(2) Uani 0.15 1 d PDU
V2 V 0.49182(13) 1.0453(2) -0.0410(2) 0.0337(6) Uani 0.50 1 d P
P1 P 0.28599(11) 1.08479(16) 0.03107(17) 0.0294(4) Uani 1 1 d .
C1 C 0.1919(4) 0.9559(6) 0.0139(6) 0.0296(13) Uani 1 1 d .
C2 C 0.1955(4) 0.8293(6) 0.1002(6) 0.0291(13) Uani 1 1 d .
C3 C 0.1248(4) 0.7255(7) 0.0769(7) 0.0424(16) Uani 1 1 d .
H3 H 0.1273 0.6401 0.1324 0.051 Uiso 1 1 calc R
C4 C 0.0512(5) 0.7462(9) -0.0263(8) 0.057(2) Uani 1 1 d .
H4 H 0.0046 0.6752 -0.0413 0.068 Uiso 1 1 calc R
C5 C 0.0474(4) 0.8728(9) -0.1064(8) 0.053(2) Uani 1 1 d .
H5 H -0.0034 0.8895 -0.1735 0.064 Uiso 1 1 calc R
C6 C 0.1175(4) 0.9755(7) -0.0893(7) 0.0406(16) Uani 1 1 d .
H6 H 0.1150 1.0588 -0.1477 0.049 Uiso 1 1 calc R
C7 C 0.2713(4) 0.8030(6) 0.2177(6) 0.0326(14) Uani 1 1 d .
O1 O 0.2834(3) 1.1697(4) 0.1705(4) 0.0397(11) Uani 1 1 d .
O2 O 0.3748(3) 0.9968(5) 0.0310(5) 0.0420(11) Uani 1 1 d .
O3 O 0.2726(3) 1.1907(4) -0.0933(4) 0.0448(12) Uani 1 1 d .
O4 O 0.2930(3) 0.9025(4) 0.3107(5) 0.0382(11) Uani 1 1 d .
O5 O 0.3116(3) 0.6811(4) 0.2245(5) 0.0432(12) Uani 1 1 d .
O8 O 0.4676(6) 1.1411(14) -0.1709(10) 0.069(3) Uani 0.50 1 d P
O1W O 0.2912(3) 1.0566(5) 0.5598(4) 0.0481(13) Uani 1 1 d .
H1WA H 0.2938 0.9672 0.5881 0.058 Uiso 1 1 d R
H1WB H 0.2921 1.1242 0.6228 0.058 Uiso 1 1 d R
O2W O 0.5260(4) 1.1583(7) 0.1322(6) 0.089(2) Uani 1 1 d .
H2WA H 0.4838 1.1942 0.1781 0.107 Uiso 1 1 d R
H2WB H 0.5803 1.1945 0.1484 0.107 Uiso 1 1 d R

loop_
_atom_site_aniso_label
_atom_site_aniso_U_11
_atom_site_aniso_U_22
_atom_site_aniso_U_33
_atom_site_aniso_U_23
_atom_site_aniso_U_13
_atom_site_aniso_U_12
V1 0.0410(7) 0.0209(6) 0.0192(6) -0.0004(5) 0.0024(5) 0.0036(5)
O6 0.0411(12) 0.049(3) 0.045(3) -0.002(2) 0.000(2) 0.005(2)
V1' 0.0429(11) 0.0286(18) 0.0260(19) -0.0009(18) 0.0041(19) 0.0026(19)
O7 0.0425(15) 0.023(5) 0.018(5) -0.004(5) 0.009(5) -0.003(5)
V2 0.0297(11) 0.0406(13) 0.0307(13) -0.0005(9) 0.0034(10) -0.0030(10)
P1 0.0419(9) 0.0243(8) 0.0227(9) -0.0002(7) 0.0061(7) -0.0025(6)
C1 0.034(3) 0.032(3) 0.024(3) -0.001(3) 0.009(2) 0.004(2)
C2 0.034(3) 0.025(3) 0.029(3) -0.003(3) 0.008(3) -0.002(2)
C3 0.049(4) 0.040(4) 0.039(4) -0.003(3) 0.008(3) -0.014(3)
C4 0.042(4) 0.069(5) 0.058(5) -0.011(4) 0.003(4) -0.022(4)
C5 0.027(3) 0.083(6) 0.046(4) -0.013(4) -0.011(3) 0.008(3)
C6 0.035(3) 0.048(4) 0.037(4) 0.001(3) -0.001(3) 0.011(3)
C7 0.045(3) 0.024(3) 0.028(3) -0.003(3) 0.001(3) 0.002(3)
O1 0.079(3) 0.022(2) 0.019(2) -0.0013(18) 0.012(2) -0.004(2)
O2 0.033(2) 0.048(3) 0.045(3) -0.007(2) 0.005(2) -0.0034(19)
O3 0.087(3) 0.026(2) 0.022(2) 0.0026(19) 0.010(2) -0.005(2)
O4 0.056(3) 0.026(2) 0.032(2) -0.001(2) -0.002(2) 0.0069(19)
O5 0.065(3) 0.026(2) 0.036(3) -0.003(2) -0.007(2) 0.008(2)
O8 0.036(5) 0.123(10) 0.050(7) 0.041(7) 0.021(5) 0.017(5)
O1W 0.095(4) 0.024(2) 0.023(2) 0.0035(19) -0.006(2) -0.002(2)
O2W 0.045(3) 0.124(5) 0.100(5) -0.078(4) 0.010(3) -0.015(3)

loop_
_atom_type_symbol
_atom_type_description
_atom_type_scat_dispersion_real
_atom_type_scat_dispersion_imag
_atom_type_scat_source
C C 0.0033 0.0016 'International Tables Vol C Tables 4.2.6.8 and 6.1.1.4'
H H 0.0000 0.0000 'International Tables Vol C Tables 4.2.6.8 and 6.1.1.4'
O O 0.0106 0.0060 'International Tables Vol C Tables 4.2.6.8 and 6.1.1.4'
P P 0.1023 0.0942 'International Tables Vol C Tables 4.2.6.8 and 6.1.1.4'
V V 0.3005 0.5294 'International Tables Vol C Tables 4.2.6.8 and 6.1.1.4'

loop_
_geom_angle_atom_site_label_1
_geom_angle_atom_site_label_2
_geom_angle_atom_site_label_3
_geom_angle
_geom_angle_site_symmetry_1
_geom_angle_site_symmetry_3
V1' V1 O6 175.5(5) . .
V1' V1 O3 78.2(4) . 4_586
O6 V1 O3 105.5(2) . 4_586
V1' V1 O1 75.0(5) . .
O6 V1 O1 107.9(2) . .
O3 V1 O1 82.40(18) 4_586 .
V1' V1 O4 72.8(4) . .
O6 V1 O4 103.6(2) . .
O3 V1 O4 150.9(2) 4_586 .
O1 V1 O4 88.39(19) . .
V1' V1 O1W 72.2(5) . .
O6 V1 O1W 105.2(2) . .
O3 V1 O1W 86.30(17) 4_586 .
O1 V1 O1W 146.8(2) . .
O4 V1 O1W 86.53(18) . .
V1 V1' O7 178.2(10) . .
V1 V1' O4 79.1(5) . .
O7 V1' O4 99.2(9) . .
V1 V1' O1W 79.8(5) . .
O7 V1' O1W 99.5(9) . .
O4 V1' O1W 89.9(4) . .
V1 V1' O1 76.8(4) . .
O7 V1' O1 104.0(9) . .
O4 V1' O1 90.4(3) . .
O1W V1' O1 156.1(5) . .
V1 V1' O3 73.8(4) . 4_586
O7 V1' O3 107.9(9) . 4_586
O4 V1' O3 152.9(5) . 4_586
O1W V1' O3 87.1(3) . 4_586
O1 V1' O3 81.8(3) . 4_586
V2 V2 O8 168.7(6) 3_675 .
V2 V2 O2 74.1(2) 3_675 .
O8 V2 O2 106.0(4) . .
V2 V2 O2W 78.0(3) 3_675 .
O8 V2 O2W 113.2(5) . .
O2 V2 O2W 88.9(2) . .
V2 V2 O2 72.2(2) 3_675 3_675
O8 V2 O2 107.0(4) . 3_675
O2 V2 O2 146.29(13) . 3_675
O2W V2 O2 84.3(2) . 3_675
V2 V2 O2W 69.0(3) 3_675 3_675
O8 V2 O2W 99.8(5) . 3_675
O2 V2 O2W 82.4(2) . 3_675
O2W V2 O2W 147.03(14) . 3_675
O2 V2 O2W 85.7(2) 3_675 3_675
O3 P1 O2 111.8(3) . .
O3 P1 O1 109.6(2) . .
O2 P1 O1 111.4(2) . .
O3 P1 C1 108.1(3) . .
O2 P1 C1 107.3(3) . .
O1 P1 C1 108.5(3) . .
C6 C1 C2 119.3(6) . .
C6 C1 P1 120.6(5) . .
C2 C1 P1 120.0(4) . .
C3 C2 C1 118.6(5) . .
C3 C2 C7 118.8(5) . .
C1 C2 C7 122.6(5) . .
C4 C3 C2 121.5(7) . .
C4 C3 H3 119.2 . .
C2 C3 H3 119.2 . .
C5 C4 C3 119.0(6) . .
C5 C4 H4 120.5 . .
C3 C4 H4 120.5 . .
C4 C5 C6 121.1(6) . .
C4 C5 H5 119.5 . .
C6 C5 H5 119.5 . .
C5 C6 C1 120.4(6) . .
C5 C6 H6 119.8 . .
C1 C6 H6 119.8 . .
O5 C7 O4 120.7(5) . .
O5 C7 C2 118.9(5) . .
O4 C7 C2 120.4(5) . .
P1 O1 V1' 130.1(3) . .
P1 O1 V1 130.0(2) . .
V1' O1 V1 28.2(2) . .
P1 O2 V2 131.0(3) . .
P1 O2 V2 159.3(3) . 3_675
V2 O2 V2 33.71(13) . 3_675
P1 O3 V1 143.4(3) . 4_585
P1 O3 V1' 135.8(3) . 4_585
V1 O3 V1' 28.0(2) 4_585 4_585
C7 O4 V1' 152.2(4) . .
C7 O4 V1 137.0(4) . .
V1' O4 V1 28.1(2) . .
V1' O1W V1 28.0(2) . .
V1' O1W H1WA 120.4 . .
V1 O1W H1WA 119.9 . .
V1' O1W H1WB 119.8 . .
V1 O1W H1WB 119.9 . .
H1WA O1W H1WB 117.9 . .
V2 O2W V2 32.97(14) . 3_675
V2 O2W H2WA 119.6 . .
V2 O2W H2WA 119.6 3_675 .
V2 O2W H2WB 120.1 . .
V2 O2W H2WB 119.8 3_675 .
H2WA O2W H2WB 117.6 . .

loop_
_geom_bond_atom_site_label_1
_geom_bond_atom_site_label_2
_geom_bond_distance
_geom_bond_site_symmetry_2
V1 V1' 0.952(8) .
V1 O6 1.576(5) .
V1 O3 1.947(4) 4_586
V1 O1 1.959(4) .
V1 O4 1.982(4) .
V1 O1W 1.997(4) .
V1' O7 1.653(17) .
V1' O4 1.928(8) .
V1' O1W 1.932(9) .
V1' O1 1.944(8) .
V1' O3 1.984(8) 4_586
V2 V2 1.131(4) 3_675
V2 O8 1.508(9) .
V2 O2 1.940(5) .
V2 O2W 1.941(5) .
V2 O2 1.961(4) 3_675
V2 O2W 2.034(6) 3_675
P1 O3 1.507(4) .
P1 O2 1.511(4) .
P1 O1 1.523(4) .
P1 C1 1.786(6) .
C1 C6 1.383(8) .
C1 C2 1.400(8) .
C2 C3 1.388(8) .
C2 C7 1.491(8) .
C3 C4 1.376(9) .
C3 H3 0.9300 .
C4 C5 1.367(10) .
C4 H4 0.9300 .
C5 C6 1.372(9) .
C5 H5 0.9300 .
C6 H6 0.9300 .
C7 O5 1.244(7) .
C7 O4 1.270(7) .
O2 V2 1.961(4) 3_675
O3 V1 1.947(4) 4_585
O3 V1' 1.984(8) 4_585
O1W H1WA 0.8500 .
O1W H1WB 0.8500 .
O2W V2 2.034(6) 3_675
O2W H2WA 0.8499 .
O2W H2WB 0.8501 .
